data_4503271
loop_
_publ_author_name
'Han, Zhangang'
'Gao, Yuanzhe'
'Hu, Changwen'

_publ_section_title
;
 Noncovalently Connected Framework Assembled from Unusual
 Octamolybdate-Based Inorganic Chain and Organic Cation
;
_journal_issue 4
_journal_name_full 'Crystal Growth &amp; Design'
_journal_page_first 1261
_journal_paper_doi 10.1021/cg700928p
_journal_volume 8
_journal_year 2008
_chemical_formula_sum 'C30 H24 Ag Cl3 Mo8 N6 O26'
_chemical_formula_weight 1866.29
_chemical_name_systematic
; 
 ? 
;
_space_group_IT_number 2
_symmetry_cell_setting triclinic
_symmetry_space_group_name_Hall '-P 1'
_symmetry_space_group_name_H-M 'P -1'
_atom_sites_solution_hydrogens geom
_atom_sites_solution_primary direct
_atom_sites_solution_secondary difmap
_audit_creation_method SHELXL-97
_cell_angle_alpha 89.14(3)
_cell_angle_beta 86.43(3)
_cell_angle_gamma 82.22(3)
_cell_formula_units_Z 2
_cell_length_a 9.6480(19)
_cell_length_b 13.219(3)
_cell_length_c 18.633(4)
_cell_measurement_temperature 293(2)
_cell_measurement_theta_max 27.48
_cell_measurement_theta_min 3.05
_cell_volume 2349.9(9)
_computing_cell_refinement 'Bruker SMART'
_computing_data_collection 'Bruker SMART'
_computing_data_reduction 'Bruker SAINT'
_computing_molecular_graphics 'Bruker SHELXTL'
_computing_publication_material 'Bruker SHELXTL'
_computing_structure_refinement 'SHELXL-97 (Sheldrick, 1997)'
_computing_structure_solution 'SHELXS-97 (Sheldrick, 1990)'
_diffrn_ambient_temperature 293(2)
_diffrn_detector_area_resol_mean 0.01
_diffrn_measured_fraction_theta_full 0.927
_diffrn_measured_fraction_theta_max 0.927
_diffrn_measurement_device_type 'CCD area detector'
_diffrn_measurement_method 'phi and omega scans'
_diffrn_radiation_monochromator graphite
_diffrn_radiation_source 'fine-focus sealed tube'
_diffrn_radiation_type MoK\a
_diffrn_radiation_wavelength 0.71073
_diffrn_reflns_av_R_equivalents 0.0517
_diffrn_reflns_av_sigmaI/netI 0.1052
_diffrn_reflns_limit_h_max 12
_diffrn_reflns_limit_h_min -12
_diffrn_reflns_limit_k_max 17
_diffrn_reflns_limit_k_min -16
_diffrn_reflns_limit_l_max 24
_diffrn_reflns_limit_l_min -24
_diffrn_reflns_number 21149
_diffrn_reflns_theta_full 27.48
_diffrn_reflns_theta_max 27.48
_diffrn_reflns_theta_min 3.05
_exptl_absorpt_coefficient_mu 2.733
_exptl_absorpt_correction_T_max 0.740
_exptl_absorpt_correction_T_min 0.618
_exptl_absorpt_correction_type empirical
_exptl_absorpt_process_details 'ABSCOR by T.Higashi 8 March, 1995'
_exptl_crystal_colour Yellow
_exptl_crystal_density_diffrn 2.638
_exptl_crystal_density_meas ?
_exptl_crystal_density_method 'not measured'
_exptl_crystal_description Block
_exptl_crystal_F_000 1776
_exptl_crystal_size_max 0.20
_exptl_crystal_size_mid 0.15
_exptl_crystal_size_min 0.11
_refine_diff_density_max 1.145
_refine_diff_density_min -3.754
_refine_diff_density_rms 0.224
_refine_ls_extinction_method none
_refine_ls_goodness_of_fit_ref 0.918
_refine_ls_hydrogen_treatment mixed
_refine_ls_matrix_type full
_refine_ls_number_parameters 675
_refine_ls_number_reflns 9998
_refine_ls_number_restraints 2
_refine_ls_restrained_S_all 0.918
_refine_ls_R_factor_all 0.0973
_refine_ls_R_factor_gt 0.0588
_refine_ls_shift/su_max 0.001
_refine_ls_shift/su_mean 0.000
_refine_ls_structure_factor_coef Fsqd
_refine_ls_weighting_details 'calc w=1/[\s^2^(Fo^2^)+(0.0740P)^2^+0.0000P] where P=(Fo^2^+2Fc^2^)/3'
_refine_ls_weighting_scheme calc
_refine_ls_wR_factor_gt 0.1344
_refine_ls_wR_factor_ref 0.1434
_reflns_number_gt 5559
_reflns_number_total 9998
_reflns_threshold_expression >2sigma(I)
_cod_data_source_file cg700928p-file003.cif
_cod_data_source_block ds
_cod_depositor_comments
;
The following automatic conversions were performed:

'_symmetry_cell_setting' value 'Triclinic' changed to 'triclinic'
according to /home/saulius/struct/CIF-dictionaries/cif_core.dic
dictionary named 'cif_core.dic' version 2.4.1 from
2010-06-29.

'_exptl_absorpt_correction_type' value 'Empirical'
changed to 'empirical' according to
/home/saulius/struct/CIF-dictionaries/cif_core.dic dictionary named
'cif_core.dic' version 2.4.1 from 2010-06-29.

Automatic conversion script
Id: cif_fix_values 1715 2011-07-08 13:25:40Z adriana 

The following automatic conversions were performed:

'_exptl_crystal_density_meas' value 'none' was changed to '?' - the
value is perceived as not measured.

Automatic conversion script
Id: cif_fix_values 3008 2015-01-20 13:52:24Z robertas 
;
_cod_original_cell_volume 2349.9(8)
_cod_original_sg_symbol_H-M P-1
_cod_database_code 4503271

loop_
_symmetry_equiv_pos_as_xyz
'x, y, z'
'-x, -y, -z'

loop_
_atom_site_label
_atom_site_type_symbol
_atom_site_fract_x
_atom_site_fract_y
_atom_site_fract_z
_atom_site_U_iso_or_equiv
_atom_site_adp_type
_atom_site_occupancy
_atom_site_symmetry_multiplicity
_atom_site_calc_flag
_atom_site_refinement_flags
Mo1 Mo -0.26086(8) 0.84333(5) 0.82542(4) 0.01338(16) Uani 1 1 d .
Mo2 Mo -0.06118(8) 0.62029(5) 0.65077(4) 0.01629(18) Uani 1 1 d .
Mo3 Mo -0.17506(8) 0.86629(5) 0.65843(4) 0.01596(17) Uani 1 1 d .
Mo4 Mo -0.14237(7) 0.60202(5) 0.82118(4) 0.01456(17) Uani 1 1 d .
Mo5 Mo -0.61010(8) 0.90986(5) 0.87588(4) 0.01812(18) Uani 1 1 d .
Mo6 Mo -0.40877(7) 0.68993(5) 0.70216(4) 0.01293(16) Uani 1 1 d .
Mo7 Mo -0.49743(7) 0.66487(5) 0.86790(4) 0.01479(17) Uani 1 1 d .
Mo8 Mo -0.52504(7) 0.93082(5) 0.70550(4) 0.01752(17) Uani 1 1 d .
Ag1 Ag 0.16703(12) 0.76661(8) 0.76105(7) 0.0618(3) Uani 1 1 d .
O1 O -0.6561(7) 0.9916(5) 0.9443(4) 0.0317(17) Uani 1 1 d .
O2 O 0.0907(6) 0.6545(4) 0.6774(3) 0.0254(15) Uani 1 1 d .
O3 O -0.2066(7) 0.9516(5) 0.5909(4) 0.0300(16) Uani 1 1 d .
O4 O -0.1243(6) 0.7475(4) 0.5998(3) 0.0215(14) Uani 1 1 d .
O5 O -0.0135(7) 0.5364(5) 0.5828(3) 0.0292(16) Uani 1 1 d .
O6 O -0.0199(6) 0.8849(4) 0.6885(4) 0.0257(15) Uani 1 1 d .
O7 O 0.0137(6) 0.6414(4) 0.8372(3) 0.0251(14) Uani 1 1 d .
O8 O -0.2963(6) 0.9299(4) 0.7409(3) 0.0152(12) Uani 1 1 d .
O9 O -0.0999(6) 0.5348(4) 0.7321(3) 0.0180(13) Uani 1 1 d .
O10 O -0.2000(5) 0.7347(4) 0.7412(3) 0.0136(12) Uani 1 1 d .
O11 O -0.4002(5) 0.8191(4) 0.6531(3) 0.0132(12) Uani 1 1 d .
O12 O -0.5119(7) 1.0305(5) 0.6484(4) 0.0310(16) Uani 1 1 d .
O13 O -0.5667(6) 0.6657(4) 0.6839(3) 0.0231(14) Uani 1 1 d .
O14 O -0.6803(6) 0.8905(5) 0.6906(4) 0.0295(15) Uani 1 1 d .
O15 O -0.2907(6) 0.6133(4) 0.6440(3) 0.0177(13) Uani 1 1 d .
O16 O -0.1006(6) 0.8685(4) 0.8446(3) 0.0228(14) Uani 1 1 d .
O17 O -0.5692(6) 0.9960(4) 0.7963(3) 0.0217(14) Uani 1 1 d .
O18 O -0.3786(6) 0.9172(4) 0.8860(3) 0.0175(13) Uani 1 1 d .
O19 O -0.4718(5) 0.7943(4) 0.7895(3) 0.0146(12) Uani 1 1 d .
O20 O -0.2671(6) 0.7120(4) 0.8774(3) 0.0159(12) Uani 1 1 d .
O21 O 0.2363(6) 0.8752(4) 0.8482(4) 0.0272(15) Uani 1 1 d .
O22 O -0.3754(5) 0.6020(4) 0.7874(3) 0.0135(12) Uani 1 1 d .
O23 O -0.1602(6) 0.5058(4) 0.8816(3) 0.0244(14) Uani 1 1 d .
O24 O -0.5480(6) 0.7834(4) 0.9279(3) 0.0159(12) Uani 1 1 d .
O25 O -0.4616(6) 0.5762(4) 0.9336(3) 0.0243(14) Uani 1 1 d .
O26 O -0.6551(6) 0.6442(4) 0.8386(4) 0.0259(14) Uani 1 1 d .
N1 N 0.2548(8) 0.3154(6) 0.9770(4) 0.0257(17) Uani 1 1 d D
N2 N 0.3498(7) 0.2671(5) 0.7148(4) 0.0181(15) Uani 1 1 d .
N3 N -0.1005(8) 0.7897(6) 0.4567(4) 0.0270(18) Uani 1 1 d D
N4 N 0.0099(8) 0.7333(5) 0.1960(4) 0.0202(16) Uani 1 1 d .
N5 N 0.3787(7) 0.7573(5) 0.0686(4) 0.0182(15) Uani 1 1 d .
H5A H 0.3905 0.7640 0.0227 0.022 Uiso 1 1 calc R
N6 N 0.2891(8) 0.8140(5) 0.3312(4) 0.0234(17) Uani 1 1 d .
C1 C 0.2925(9) 0.2330(7) 0.9352(5) 0.024(2) Uani 1 1 d .
H1 H 0.3075 0.1684 0.9561 0.028 Uiso 1 1 calc R
C2 C 0.3091(8) 0.2437(7) 0.8615(5) 0.0197(18) Uani 1 1 d .
H2 H 0.3345 0.1867 0.8326 0.024 Uiso 1 1 calc R
C3 C 0.2869(8) 0.3421(6) 0.8308(4) 0.0166(17) Uani 1 1 d .
C4 C 0.2425(9) 0.4257(7) 0.8768(5) 0.025(2) Uani 1 1 d .
H4 H 0.2226 0.4911 0.8576 0.030 Uiso 1 1 calc R
C5 C 0.2287(10) 0.4109(7) 0.9492(5) 0.025(2) Uani 1 1 d .
H5 H 0.2014 0.4662 0.9796 0.030 Uiso 1 1 calc R
C6 C 0.3088(9) 0.3542(6) 0.7517(5) 0.0185(18) Uani 1 1 d .
C7 C 0.2901(9) 0.4506(7) 0.7192(5) 0.023(2) Uani 1 1 d .
H7 H 0.2635 0.5091 0.7466 0.028 Uiso 1 1 calc R
C8 C 0.3125(9) 0.4569(7) 0.6445(5) 0.024(2) Uani 1 1 d .
H8 H 0.3014 0.5196 0.6208 0.029 Uiso 1 1 calc R
C9 C 0.3512(9) 0.3677(7) 0.6074(5) 0.0226(19) Uani 1 1 d .
C10 C 0.3724(8) 0.2734(7) 0.6437(5) 0.0196(18) Uani 1 1 d .
H10 H 0.4028 0.2143 0.6176 0.024 Uiso 1 1 calc R
C11 C -0.0502(9) 0.7051(7) 0.4159(5) 0.024(2) Uani 1 1 d .
H11 H -0.0322 0.6414 0.4378 0.029 Uiso 1 1 calc R
C12 C -0.0269(8) 0.7150(6) 0.3434(5) 0.0188(18) Uani 1 1 d .
H12 H 0.0051 0.6578 0.3155 0.023 Uiso 1 1 calc R
C13 C -0.0516(8) 0.8121(6) 0.3108(5) 0.0157(17) Uani 1 1 d .
C14 C -0.1042(10) 0.8951(7) 0.3543(5) 0.026(2) Uani 1 1 d .
H14 H -0.1227 0.9597 0.3338 0.031 Uiso 1 1 calc R
C15 C -0.1292(10) 0.8828(7) 0.4269(5) 0.030(2) Uani 1 1 d .
H15 H -0.1656 0.9385 0.4554 0.036 Uiso 1 1 calc R
C16 C -0.0266(8) 0.8228(6) 0.2305(5) 0.0164(17) Uani 1 1 d .
C17 C -0.0440(9) 0.9171(7) 0.1960(5) 0.024(2) Uani 1 1 d .
H17 H -0.0720 0.9771 0.2215 0.029 Uiso 1 1 calc R
C18 C -0.0181(10) 0.9184(7) 0.1225(5) 0.028(2) Uani 1 1 d .
H18 H -0.0253 0.9801 0.0975 0.033 Uiso 1 1 calc R
C19 C 0.0190(8) 0.8262(6) 0.0855(5) 0.0185(18) Uani 1 1 d .
C20 C 0.0341(9) 0.7364(7) 0.1248(5) 0.0199(19) Uani 1 1 d .
H20 H 0.0625 0.6754 0.1006 0.024 Uiso 1 1 calc R
C21 C 0.3548(9) 0.8435(7) 0.1091(5) 0.025(2) Uani 1 1 d .
H21 H 0.3520 0.9077 0.0876 0.030 Uiso 1 1 calc R
C22 C 0.3348(9) 0.8331(6) 0.1836(5) 0.0190(18) Uani 1 1 d .
H22 H 0.3199 0.8908 0.2126 0.023 Uiso 1 1 calc R
C23 C 0.3371(8) 0.7368(6) 0.2144(5) 0.0186(18) Uani 1 1 d .
C24 C 0.3634(8) 0.6519(6) 0.1698(5) 0.0196(18) Uani 1 1 d .
H24 H 0.3667 0.5869 0.1899 0.024 Uiso 1 1 calc R
C25 C 0.3848(9) 0.6625(6) 0.0962(5) 0.0206(19) Uani 1 1 d .
H25 H 0.4028 0.6056 0.0666 0.025 Uiso 1 1 calc R
C26 C 0.3136(8) 0.7258(6) 0.2935(4) 0.0177(18) Uani 1 1 d .
C27 C 0.3205(9) 0.6327(7) 0.3262(5) 0.0220(19) Uani 1 1 d .
H27 H 0.3393 0.5738 0.2987 0.026 Uiso 1 1 calc R
C28 C 0.2998(10) 0.6251(7) 0.4004(5) 0.025(2) Uani 1 1 d .
H28 H 0.3025 0.5621 0.4236 0.030 Uiso 1 1 calc R
C29 C 0.2752(9) 0.7148(7) 0.4380(5) 0.0208(19) Uani 1 1 d .
C30 C 0.2694(10) 0.8093(7) 0.4037(5) 0.029(2) Uani 1 1 d .
H30 H 0.2521 0.8690 0.4304 0.035 Uiso 1 1 calc R
Cl1 Cl 0.3721(3) 0.3680(2) 0.51367(13) 0.0371(6) Uani 1 1 d .
Cl2 Cl 0.0510(3) 0.8239(2) -0.00663(13) 0.0361(6) Uani 1 1 d .
Cl3 Cl 0.2485(3) 0.7127(2) 0.53209(14) 0.0456(7) Uani 1 1 d .
H32 H 0.259(10) 0.307(7) 1.0304(10) 0.04(3) Uiso 1 1 d D
H31 H -0.103(13) 0.781(9) 0.5102(10) 0.07(4) Uiso 1 1 d D

loop_
_atom_site_aniso_label
_atom_site_aniso_U_11
_atom_site_aniso_U_22
_atom_site_aniso_U_33
_atom_site_aniso_U_23
_atom_site_aniso_U_13
_atom_site_aniso_U_12
Mo1 0.0197(4) 0.0099(3) 0.0107(4) 0.0002(3) -0.0013(3) -0.0025(3)
Mo2 0.0208(4) 0.0133(3) 0.0133(4) -0.0005(3) 0.0020(3) 0.0015(3)
Mo3 0.0219(4) 0.0121(3) 0.0133(4) 0.0012(3) 0.0023(3) -0.0020(3)
Mo4 0.0181(4) 0.0120(3) 0.0124(4) 0.0012(3) -0.0004(3) 0.0015(3)
Mo5 0.0207(4) 0.0132(3) 0.0190(4) -0.0015(3) 0.0035(3) 0.0012(3)
Mo6 0.0169(4) 0.0102(3) 0.0122(4) -0.0009(3) -0.0026(3) -0.0025(3)
Mo7 0.0183(4) 0.0114(3) 0.0142(4) 0.0006(3) 0.0029(3) -0.0021(3)
Mo8 0.0192(4) 0.0135(3) 0.0187(4) 0.0024(3) -0.0025(3) 0.0023(3)
Ag1 0.0658(6) 0.0553(5) 0.0693(7) -0.0041(5) -0.0237(5) -0.0165(5)
O1 0.038(4) 0.020(3) 0.035(4) -0.007(3) 0.007(3) 0.003(3)
O2 0.028(3) 0.020(3) 0.026(4) 0.003(3) 0.004(3) 0.003(3)
O3 0.044(4) 0.022(3) 0.020(4) 0.007(3) 0.005(3) 0.005(3)
O4 0.032(4) 0.019(3) 0.013(3) 0.000(2) 0.001(3) -0.002(3)
O5 0.039(4) 0.026(3) 0.021(4) -0.005(3) 0.006(3) -0.001(3)
O6 0.022(3) 0.025(3) 0.031(4) -0.002(3) 0.004(3) -0.008(3)
O7 0.021(3) 0.024(3) 0.030(4) -0.004(3) -0.004(3) -0.002(3)
O8 0.019(3) 0.012(3) 0.014(3) 0.002(2) 0.000(2) -0.002(2)
O9 0.022(3) 0.013(3) 0.017(3) 0.002(2) -0.002(2) 0.004(2)
O10 0.023(3) 0.008(2) 0.009(3) 0.002(2) -0.002(2) 0.004(2)
O11 0.016(3) 0.011(2) 0.012(3) 0.002(2) -0.003(2) -0.002(2)
O12 0.035(4) 0.026(3) 0.029(4) 0.005(3) 0.000(3) 0.005(3)
O13 0.027(3) 0.018(3) 0.025(4) 0.000(3) -0.005(3) -0.003(3)
O14 0.028(4) 0.027(3) 0.033(4) 0.001(3) -0.004(3) -0.001(3)
O15 0.026(3) 0.016(3) 0.011(3) -0.001(2) 0.000(2) -0.001(3)
O16 0.026(3) 0.022(3) 0.021(3) 0.004(3) -0.004(3) -0.005(3)
O17 0.026(3) 0.011(3) 0.026(4) 0.000(2) 0.003(3) 0.003(3)
O18 0.023(3) 0.007(2) 0.024(3) -0.001(2) -0.001(2) -0.005(2)
O19 0.017(3) 0.009(2) 0.016(3) 0.000(2) 0.004(2) -0.001(2)
O20 0.021(3) 0.013(3) 0.013(3) 0.002(2) -0.001(2) -0.001(2)
O21 0.023(3) 0.026(3) 0.031(4) 0.000(3) -0.001(3) 0.000(3)
O22 0.018(3) 0.009(2) 0.014(3) 0.000(2) -0.001(2) -0.003(2)
O23 0.032(3) 0.018(3) 0.022(4) 0.003(2) 0.003(3) 0.001(3)
O24 0.017(3) 0.016(3) 0.015(3) -0.003(2) 0.002(2) -0.004(2)
O25 0.032(3) 0.016(3) 0.026(4) 0.005(3) 0.003(3) -0.007(3)
O26 0.026(3) 0.022(3) 0.032(4) -0.001(3) 0.001(3) -0.010(3)
N1 0.025(4) 0.033(4) 0.018(4) 0.000(3) 0.002(3) -0.002(3)
N2 0.021(4) 0.020(3) 0.015(4) 0.004(3) -0.006(3) -0.005(3)
N3 0.032(4) 0.036(4) 0.013(4) 0.004(3) 0.001(3) -0.003(4)
N4 0.027(4) 0.016(3) 0.016(4) 0.001(3) -0.002(3) 0.002(3)
N5 0.023(4) 0.023(4) 0.009(4) -0.002(3) 0.002(3) -0.004(3)
N6 0.027(4) 0.018(4) 0.025(5) 0.000(3) 0.002(3) -0.006(3)
C1 0.024(5) 0.024(4) 0.024(5) 0.007(4) -0.001(4) -0.005(4)
C2 0.015(4) 0.024(4) 0.019(5) 0.005(4) -0.003(3) 0.000(4)
C3 0.021(4) 0.018(4) 0.012(4) 0.003(3) -0.002(3) -0.007(4)
C4 0.032(5) 0.022(4) 0.018(5) 0.008(4) -0.002(4) 0.006(4)
C5 0.034(5) 0.023(4) 0.019(5) -0.004(4) 0.002(4) -0.006(4)
C6 0.021(4) 0.020(4) 0.015(4) 0.004(3) -0.001(3) -0.005(4)
C7 0.025(5) 0.022(4) 0.021(5) 0.001(4) 0.001(4) 0.000(4)
C8 0.029(5) 0.023(4) 0.021(5) 0.004(4) -0.003(4) -0.004(4)
C9 0.023(4) 0.029(5) 0.016(5) 0.003(4) 0.001(3) -0.005(4)
C10 0.016(4) 0.026(4) 0.019(5) -0.003(4) -0.003(3) -0.007(4)
C11 0.029(5) 0.025(5) 0.021(5) 0.006(4) -0.008(4) -0.011(4)
C12 0.017(4) 0.022(4) 0.018(5) -0.002(4) -0.004(3) -0.005(4)
C13 0.011(4) 0.019(4) 0.018(4) 0.002(3) 0.002(3) -0.006(3)
C14 0.030(5) 0.019(4) 0.028(5) 0.000(4) 0.001(4) 0.001(4)
C15 0.032(5) 0.030(5) 0.025(5) -0.003(4) 0.006(4) 0.006(4)
C16 0.016(4) 0.021(4) 0.014(4) 0.004(3) -0.006(3) -0.008(3)
C17 0.027(5) 0.023(5) 0.019(5) 0.004(4) 0.000(4) 0.002(4)
C18 0.043(6) 0.024(5) 0.016(5) 0.009(4) -0.001(4) -0.001(4)
C19 0.017(4) 0.024(4) 0.013(4) 0.001(3) -0.003(3) 0.000(4)
C20 0.023(4) 0.023(4) 0.013(4) -0.001(3) -0.003(3) 0.003(4)
C21 0.031(5) 0.017(4) 0.025(5) 0.002(4) -0.002(4) 0.001(4)
C22 0.023(4) 0.014(4) 0.019(5) -0.003(3) 0.001(3) -0.001(4)
C23 0.012(4) 0.025(4) 0.018(4) 0.001(4) -0.003(3) 0.001(4)
C24 0.017(4) 0.017(4) 0.026(5) 0.002(3) 0.002(3) -0.006(3)
C25 0.020(4) 0.018(4) 0.024(5) -0.009(4) 0.002(4) -0.001(4)
C26 0.015(4) 0.024(4) 0.012(4) 0.002(3) -0.003(3) 0.004(4)
C27 0.025(5) 0.021(4) 0.019(5) -0.005(4) -0.002(4) 0.003(4)
C28 0.034(5) 0.020(4) 0.021(5) 0.006(4) -0.001(4) -0.004(4)
C29 0.018(4) 0.031(5) 0.012(4) 0.006(4) -0.001(3) 0.001(4)
C30 0.037(5) 0.028(5) 0.021(5) -0.003(4) 0.001(4) 0.002(4)
Cl1 0.0466(15) 0.0503(15) 0.0136(12) 0.0038(10) -0.0001(10) -0.0040(13)
Cl2 0.0476(15) 0.0465(15) 0.0135(12) 0.0049(10) 0.0015(10) -0.0056(12)
Cl3 0.0542(17) 0.0634(18) 0.0174(13) 0.0073(12) 0.0045(12) -0.0058(15)

loop_
_atom_type_symbol
_atom_type_description
_atom_type_scat_dispersion_real
_atom_type_scat_dispersion_imag
_atom_type_scat_source
C C 0.0033 0.0016 'International Tables Vol C Tables 4.2.6.8 and 6.1.1.4'
H H 0.0000 0.0000 'International Tables Vol C Tables 4.2.6.8 and 6.1.1.4'
Mo Mo -1.6832 0.6857 'International Tables Vol C Tables 4.2.6.8 and 6.1.1.4'
N N 0.0061 0.0033 'International Tables Vol C Tables 4.2.6.8 and 6.1.1.4'
O O 0.0106 0.0060 'International Tables Vol C Tables 4.2.6.8 and 6.1.1.4'
Cl Cl 0.1484 0.1585 'International Tables Vol C Tables 4.2.6.8 and 6.1.1.4'
Ag Ag -0.8971 1.1015 'International Tables Vol C Tables 4.2.6.8 and 6.1.1.4'

loop_
_geom_angle_atom_site_label_1
_geom_angle_atom_site_label_2
_geom_angle_atom_site_label_3
_geom_angle
_geom_angle_site_symmetry_1
_geom_angle_site_symmetry_3
O16 Mo1 O18 105.2(3) . .
O16 Mo1 O8 101.4(3) . .
O18 Mo1 O8 96.9(2) . .
O16 Mo1 O20 100.4(3) . .
O18 Mo1 O20 96.0(2) . .
O8 Mo1 O20 150.8(2) . .
O16 Mo1 O10 98.9(3) . .
O18 Mo1 O10 155.8(2) . .
O8 Mo1 O10 79.4(2) . .
O20 Mo1 O10 78.1(2) . .
O16 Mo1 O19 173.6(2) . .
O18 Mo1 O19 81.1(2) . .
O8 Mo1 O19 78.2(2) . .
O20 Mo1 O19 78.0(2) . .
O10 Mo1 O19 74.7(2) . .
O16 Mo1 Mo3 89.2(2) . .
O18 Mo1 Mo3 133.43(19) . .
O8 Mo1 Mo3 36.57(15) . .
O20 Mo1 Mo3 125.14(16) . .
O10 Mo1 Mo3 47.03(14) . .
O19 Mo1 Mo3 86.72(14) . .
O2 Mo2 O5 105.4(3) . .
O2 Mo2 O9 97.5(3) . .
O5 Mo2 O9 103.9(3) . .
O2 Mo2 O4 97.0(3) . .
O5 Mo2 O4 102.9(3) . .
O9 Mo2 O4 144.8(2) . .
O2 Mo2 O15 160.7(2) . .
O5 Mo2 O15 93.8(3) . .
O9 Mo2 O15 78.3(2) . .
O4 Mo2 O15 77.5(2) . .
O2 Mo2 O10 91.2(2) . .
O5 Mo2 O10 163.3(3) . .
O9 Mo2 O10 74.05(19) . .
O4 Mo2 O10 73.7(2) . .
O15 Mo2 O10 69.50(19) . .
O6 Mo3 O3 106.1(3) . .
O6 Mo3 O4 102.0(3) . .
O3 Mo3 O4 97.3(3) . .
O6 Mo3 O8 97.5(3) . .
O3 Mo3 O8 103.2(3) . .
O4 Mo3 O8 146.5(2) . .
O6 Mo3 O10 92.3(3) . .
O3 Mo3 O10 161.6(3) . .
O4 Mo3 O10 78.2(2) . .
O8 Mo3 O10 74.04(19) . .
O6 Mo3 O11 161.9(3) . .
O3 Mo3 O11 90.6(3) . .
O4 Mo3 O11 82.3(2) . .
O8 Mo3 O11 71.4(2) . .
O10 Mo3 O11 71.19(19) . .
O6 Mo3 Mo1 83.4(2) . .
O3 Mo3 Mo1 138.7(2) . .
O4 Mo3 Mo1 120.36(18) . .
O8 Mo3 Mo1 35.65(15) . .
O10 Mo3 Mo1 42.21(13) . .
O11 Mo3 Mo1 79.30(14) . .
O7 Mo4 O23 105.0(3) . .
O7 Mo4 O9 101.8(3) . .
O23 Mo4 O9 104.3(3) . .
O7 Mo4 O20 97.4(3) . .
O23 Mo4 O20 96.3(2) . .
O9 Mo4 O20 146.9(2) . .
O7 Mo4 O10 93.0(3) . .
O23 Mo4 O10 160.5(3) . .
O9 Mo4 O10 78.9(2) . .
O20 Mo4 O10 73.4(2) . .
O7 Mo4 O22 161.8(2) . .
O23 Mo4 O22 91.1(3) . .
O9 Mo4 O22 82.1(2) . .
O20 Mo4 O22 71.9(2) . .
O10 Mo4 O22 70.11(19) . .
O1 Mo5 O21 106.2(3) . 1_455
O1 Mo5 O17 104.0(3) . .
O21 Mo5 O17 98.2(3) 1_455 .
O1 Mo5 O24 101.2(3) . .
O21 Mo5 O24 97.3(3) 1_455 .
O17 Mo5 O24 145.3(2) . .
O1 Mo5 O18 92.2(3) . .
O21 Mo5 O18 161.5(2) 1_455 .
O17 Mo5 O18 78.5(2) . .
O24 Mo5 O18 77.0(2) . .
O1 Mo5 O19 162.3(3) . .
O21 Mo5 O19 91.3(2) 1_455 .
O17 Mo5 O19 75.8(2) . .
O24 Mo5 O19 72.9(2) . .
O18 Mo5 O19 70.3(2) . .
O13 Mo6 O15 105.9(3) . .
O13 Mo6 O11 101.5(3) . .
O15 Mo6 O11 98.1(2) . .
O13 Mo6 O22 100.4(3) . .
O15 Mo6 O22 95.2(2) . .
O11 Mo6 O22 150.1(2) . .
O13 Mo6 O19 97.8(3) . .
O15 Mo6 O19 156.2(3) . .
O11 Mo6 O19 79.5(2) . .
O22 Mo6 O19 77.5(2) . .
O13 Mo6 O10 172.6(2) . .
O15 Mo6 O10 81.4(2) . .
O11 Mo6 O10 78.7(2) . .
O22 Mo6 O10 76.9(2) . .
O19 Mo6 O10 74.9(2) . .
O13 Mo6 Mo7 88.1(2) . .
O15 Mo6 Mo7 131.49(18) . .
O11 Mo6 Mo7 124.88(16) . .
O22 Mo6 Mo7 36.26(14) . .
O19 Mo6 Mo7 45.35(14) . .
O10 Mo6 Mo7 85.81(13) . .
O25 Mo7 O26 105.4(3) . .
O25 Mo7 O24 98.6(3) . .
O26 Mo7 O24 102.4(3) . .
O25 Mo7 O22 100.5(2) . .
O26 Mo7 O22 98.6(3) . .
O24 Mo7 O22 146.6(2) . .
O25 Mo7 O19 160.3(3) . .
O26 Mo7 O19 94.3(3) . .
O24 Mo7 O19 77.8(2) . .
O22 Mo7 O19 75.0(2) . .
O25 Mo7 O20 88.4(3) . .
O26 Mo7 O20 164.7(3) . .
O24 Mo7 O20 81.5(2) . .
O22 Mo7 O20 71.9(2) . .
O19 Mo7 O20 72.0(2) . .
O25 Mo7 Mo6 136.7(2) . .
O26 Mo7 Mo6 85.1(2) . .
O24 Mo7 Mo6 120.45(17) . .
O22 Mo7 Mo6 36.25(15) . .
O19 Mo7 Mo6 42.67(14) . .
O20 Mo7 Mo6 80.30(14) . .
O12 Mo8 O14 105.6(3) . .
O12 Mo8 O17 102.8(3) . .
O14 Mo8 O17 100.7(3) . .
O12 Mo8 O11 101.0(3) . .
O14 Mo8 O11 97.6(3) . .
O17 Mo8 O11 144.6(2) . .
O12 Mo8 O8 92.5(3) . .
O14 Mo8 O8 160.5(2) . .
O17 Mo8 O8 81.7(2) . .
O11 Mo8 O8 71.4(2) . .
O12 Mo8 O19 163.0(3) . .
O14 Mo8 O19 91.0(3) . .
O17 Mo8 O19 77.0(2) . .
O11 Mo8 O19 72.59(19) . .
O8 Mo8 O19 70.55(19) . .
O21 Ag1 O2 177.5(2) . .
Mo2 O2 Ag1 139.0(3) . .
Mo3 O4 Mo2 116.0(3) . .
Mo1 O8 Mo3 107.8(2) . .
Mo1 O8 Mo8 111.6(2) . .
Mo3 O8 Mo8 104.3(3) . .
Mo4 O9 Mo2 116.0(3) . .
Mo1 O10 Mo4 93.1(2) . .
Mo1 O10 Mo3 90.76(18) . .
Mo4 O10 Mo3 160.3(3) . .
Mo1 O10 Mo6 105.7(2) . .
Mo4 O10 Mo6 100.0(2) . .
Mo3 O10 Mo6 97.5(2) . .
Mo1 O10 Mo2 163.4(3) . .
Mo4 O10 Mo2 84.71(15) . .
Mo3 O10 Mo2 86.10(17) . .
Mo6 O10 Mo2 90.90(19) . .
Mo6 O11 Mo8 110.3(2) . .
Mo6 O11 Mo3 109.7(2) . .
Mo8 O11 Mo3 103.9(2) . .
Mo6 O15 Mo2 118.2(3) . .
Mo8 O17 Mo5 116.5(3) . .
Mo1 O18 Mo5 116.8(3) . .
Mo6 O19 Mo7 91.99(19) . .
Mo6 O19 Mo1 104.6(2) . .
Mo7 O19 Mo1 100.3(2) . .
Mo6 O19 Mo8 90.3(2) . .
Mo7 O19 Mo8 161.3(3) . .
Mo1 O19 Mo8 97.01(19) . .
Mo6 O19 Mo5 163.4(3) . .
Mo7 O19 Mo5 88.24(18) . .
Mo1 O19 Mo5 91.7(2) . .
Mo8 O19 Mo5 84.35(16) . .
Mo1 O20 Mo4 108.2(2) . .
Mo1 O20 Mo7 107.5(2) . .
Mo4 O20 Mo7 103.1(2) . .
Mo5 O21 Ag1 137.6(3) 1_655 .
Mo7 O22 Mo6 107.5(2) . .
Mo7 O22 Mo4 105.8(2) . .
Mo6 O22 Mo4 109.9(2) . .
Mo7 O24 Mo5 114.7(3) . .
C1 N1 C5 122.2(8) . .
C1 N1 H32 118(6) . .
C5 N1 H32 119(6) . .
C10 N2 C6 118.3(7) . .
C15 N3 C11 121.8(8) . .
C15 N3 H31 121(7) . .
C11 N3 H31 117(7) . .
C20 N4 C16 117.7(7) . .
C25 N5 C21 123.7(8) . .
C25 N5 H5A 118.1 . .
C21 N5 H5A 118.1 . .
C26 N6 C30 118.9(8) . .
N1 C1 C2 120.4(8) . .
N1 C1 H1 119.8 . .
C2 C1 H1 119.8 . .
C1 C2 C3 119.0(8) . .
C1 C2 H2 120.5 . .
C3 C2 H2 120.5 . .
C4 C3 C2 118.3(8) . .
C4 C3 C6 122.4(7) . .
C2 C3 C6 119.2(8) . .
C5 C4 C3 120.1(8) . .
C5 C4 H4 120.0 . .
C3 C4 H4 120.0 . .
N1 C5 C4 119.9(8) . .
N1 C5 H5 120.1 . .
C4 C5 H5 120.1 . .
N2 C6 C7 123.3(8) . .
N2 C6 C3 115.6(7) . .
C7 C6 C3 121.1(8) . .
C8 C7 C6 118.3(8) . .
C8 C7 H7 120.9 . .
C6 C7 H7 120.9 . .
C9 C8 C7 117.9(8) . .
C9 C8 H8 121.0 . .
C7 C8 H8 121.0 . .
C8 C9 C10 120.9(8) . .
C8 C9 Cl1 120.9(7) . .
C10 C9 Cl1 118.2(7) . .
N2 C10 C9 121.2(8) . .
N2 C10 H10 119.4 . .
C9 C10 H10 119.4 . .
C12 C11 N3 119.8(8) . .
C12 C11 H11 120.1 . .
N3 C11 H11 120.1 . .
C11 C12 C13 119.8(8) . .
C11 C12 H12 120.1 . .
C13 C12 H12 120.1 . .
C14 C13 C12 118.1(8) . .
C14 C13 C16 122.1(8) . .
C12 C13 C16 119.7(8) . .
C15 C14 C13 120.9(8) . .
C15 C14 H14 119.5 . .
C13 C14 H14 119.5 . .
N3 C15 C14 119.5(9) . .
N3 C15 H15 120.3 . .
C14 C15 H15 120.3 . .
N4 C16 C17 123.8(8) . .
N4 C16 C13 114.1(7) . .
C17 C16 C13 122.0(8) . .
C18 C17 C16 117.4(8) . .
C18 C17 H17 121.3 . .
C16 C17 H17 121.3 . .
C17 C18 C19 119.7(8) . .
C17 C18 H18 120.1 . .
C19 C18 H18 120.1 . .
C20 C19 C18 118.4(8) . .
C20 C19 Cl2 120.2(7) . .
C18 C19 Cl2 121.3(7) . .
N4 C20 C19 122.9(8) . .
N4 C20 H20 118.5 . .
C19 C20 H20 118.5 . .
N5 C21 C22 118.4(8) . .
N5 C21 H21 120.8 . .
C22 C21 H21 120.8 . .
C23 C22 C21 119.9(8) . .
C23 C22 H22 120.0 . .
C21 C22 H22 120.0 . .
C22 C23 C24 118.6(8) . .
C22 C23 C26 120.0(8) . .
C24 C23 C26 121.4(8) . .
C25 C24 C23 121.2(8) . .
C25 C24 H24 119.4 . .
C23 C24 H24 119.4 . .
N5 C25 C24 118.1(8) . .
N5 C25 H25 120.9 . .
C24 C25 H25 120.9 . .
N6 C26 C27 122.2(8) . .
N6 C26 C23 115.9(7) . .
C27 C26 C23 121.9(8) . .
C26 C27 C28 120.4(8) . .
C26 C27 H27 119.8 . .
C28 C27 H27 119.8 . .
C29 C28 C27 116.9(8) . .
C29 C28 H28 121.5 . .
C27 C28 H28 121.5 . .
C28 C29 C30 121.8(8) . .
C28 C29 Cl3 120.1(7) . .
C30 C29 Cl3 118.0(7) . .
N6 C30 C29 119.7(9) . .
N6 C30 H30 120.1 . .
C29 C30 H30 120.1 . .

loop_
_geom_bond_atom_site_label_1
_geom_bond_atom_site_label_2
_geom_bond_distance
_geom_bond_site_symmetry_2
Mo1 O16 1.686(6) .
Mo1 O18 1.758(5) .
Mo1 O8 1.953(5) .
Mo1 O20 1.982(5) .
Mo1 O10 2.144(5) .
Mo1 O19 2.355(6) .
Mo1 Mo3 3.1904(13) .
Mo2 O2 1.696(7) .
Mo2 O5 1.697(6) .
Mo2 O9 1.925(6) .
Mo2 O4 1.962(6) .
Mo2 O15 2.241(6) .
Mo2 O10 2.484(5) .
Mo3 O6 1.680(6) .
Mo3 O3 1.691(6) .
Mo3 O4 1.917(6) .
Mo3 O8 1.996(5) .
Mo3 O10 2.335(5) .
Mo3 O11 2.348(6) .
Mo4 O7 1.702(6) .
Mo4 O23 1.705(6) .
Mo4 O9 1.890(6) .
Mo4 O20 2.018(5) .
Mo4 O10 2.316(5) .
Mo4 O22 2.373(6) .
Mo5 O1 1.683(6) .
Mo5 O21 1.720(7) 1_455
Mo5 O17 1.910(6) .
Mo5 O24 1.961(6) .
Mo5 O18 2.269(6) .
Mo5 O19 2.441(5) .
Mo6 O13 1.655(6) .
Mo6 O15 1.751(5) .
Mo6 O11 1.934(5) .
Mo6 O22 1.970(5) .
Mo6 O19 2.155(5) .
Mo6 O10 2.335(6) .
Mo6 Mo7 3.1774(12) .
Mo7 O25 1.700(6) .
Mo7 O26 1.704(6) .
Mo7 O24 1.929(5) .
Mo7 O22 1.970(5) .
Mo7 O19 2.262(5) .
Mo7 O20 2.405(6) .
Mo8 O12 1.694(6) .
Mo8 O14 1.697(7) .
Mo8 O17 1.908(6) .
Mo8 O11 2.001(5) .
Mo8 O8 2.340(6) .
Mo8 O19 2.395(5) .
Ag1 O21 2.368(7) .
Ag1 O2 2.382(7) .
O21 Mo5 1.720(7) 1_655
N1 C1 1.345(12) .
N1 C5 1.354(11) .
N1 H32 1.002(10) .
N2 C10 1.332(11) .
N2 C6 1.351(11) .
N3 C15 1.343(12) .
N3 C11 1.377(12) .
N3 H31 1.001(10) .
N4 C20 1.334(11) .
N4 C16 1.349(10) .
N5 C25 1.343(11) .
N5 C21 1.362(11) .
N5 H5A 0.8600 .
N6 C26 1.355(11) .
N6 C30 1.353(12) .
C1 C2 1.380(12) .
C1 H1 0.9300 .
C2 C3 1.408(11) .
C2 H2 0.9300 .
C3 C4 1.413(12) .
C3 C6 1.485(11) .
C4 C5 1.361(12) .
C4 H4 0.9300 .
C5 H5 0.9300 .
C6 C7 1.397(11) .
C7 C8 1.398(12) .
C7 H7 0.9300 .
C8 C9 1.372(12) .
C8 H8 0.9300 .
C9 C10 1.407(12) .
C9 Cl1 1.746(9) .
C10 H10 0.9300 .
C11 C12 1.363(12) .
C11 H11 0.9300 .
C12 C13 1.409(11) .
C12 H12 0.9300 .
C13 C14 1.394(12) .
C13 C16 1.507(11) .
C14 C15 1.370(13) .
C14 H14 0.9300 .
C15 H15 0.9300 .
C16 C17 1.389(11) .
C17 C18 1.378(12) .
C17 H17 0.9300 .
C18 C19 1.402(12) .
C18 H18 0.9300 .
C19 C20 1.381(11) .
C19 Cl2 1.725(9) .
C20 H20 0.9300 .
C21 C22 1.398(12) .
C21 H21 0.9300 .
C22 C23 1.386(11) .
C22 H22 0.9300 .
C23 C24 1.393(12) .
C23 C26 1.486(12) .
C24 C25 1.382(12) .
C24 H24 0.9300 .
C25 H25 0.9300 .
C26 C27 1.360(12) .
C27 C28 1.389(12) .
C27 H27 0.9300 .
C28 C29 1.371(12) .
C28 H28 0.9300 .
C29 C30 1.391(12) .
C29 Cl3 1.756(9) .
C30 H30 0.9300 .
